data_2202189
loop_
_publ_author_name
'Deng, Yuan-Fu'
'Zhou, Zhao-Hui'
'Wan, Hui-Lin'
'Ng, Seik Weng'

_publ_section_title
;
 \D-Aqua-<i>S</i>-citrato(2--)manganese(II)
;
_journal_issue 6
_journal_name_full 'Acta Crystallographica Section E'
_journal_page_first m310
_journal_page_last m312
_journal_paper_doi 10.1107/S1600536803009383
_journal_volume 59
_journal_year 2003
_chemical_formula_iupac '[Mn (C6 H6 O7) (H2 O)]'
_chemical_formula_moiety '(C6 H6 O7), (H2 O), Mn'
_chemical_formula_sum 'C6 H8 Mn O8'
_chemical_formula_weight 263.06
_chemical_name_systematic
;
\D-Aqua-S-citrato(2-)manganese(II)
;
_space_group_IT_number 19
_symmetry_cell_setting orthorhombic
_symmetry_space_group_name_Hall 'P 2ac 2ab'
_symmetry_space_group_name_H-M 'P 21 21 21'
_atom_sites_solution_hydrogens geom
_atom_sites_solution_primary direct
_atom_sites_solution_secondary difmap
_audit_creation_method SHELXL-97
_cell_angle_alpha 90
_cell_angle_beta 90
_cell_angle_gamma 90
_cell_formula_units_Z 4
_cell_length_a 6.0300(10)
_cell_length_b 10.4670(10)
_cell_length_c 13.5680(10)
_cell_measurement_reflns_used 2130
_cell_measurement_temperature 298(2)
_cell_measurement_theta_max 28.2
_cell_measurement_theta_min 2.5
_cell_volume 856.36(18)
_computing_cell_refinement 'SAINT (Bruker, 1998)'
_computing_data_collection 'SMART (Bruker, 1998)'
_computing_data_reduction SAINT
_computing_molecular_graphics 'ORTEPII (Johnson, 1976)'
_computing_publication_material SHELXL97
_computing_structure_refinement 'SHELXL97 (Sheldrick, 1997)'
_computing_structure_solution 'SHELXS97 (Sheldrick, 1997)'
_diffrn_ambient_temperature 296(2)
_diffrn_measured_fraction_theta_full 0.95
_diffrn_measured_fraction_theta_max 0.95
_diffrn_measurement_device_type 'Bruker APEX area-detector'
_diffrn_measurement_method '\f and \w'
_diffrn_radiation_monochromator graphite
_diffrn_radiation_source 'fine-focus sealed tube'
_diffrn_radiation_type MoK\a
_diffrn_radiation_wavelength 0.71073
_diffrn_reflns_av_R_equivalents 0.037
_diffrn_reflns_av_sigmaI/netI 0.047
_diffrn_reflns_limit_h_max 7
_diffrn_reflns_limit_h_min -7
_diffrn_reflns_limit_k_max 13
_diffrn_reflns_limit_k_min -7
_diffrn_reflns_limit_l_max 17
_diffrn_reflns_limit_l_min -17
_diffrn_reflns_number 5277
_diffrn_reflns_theta_full 28.2
_diffrn_reflns_theta_max 28.2
_diffrn_reflns_theta_min 2.5
_diffrn_standards_decay_% 0
_diffrn_standards_number 0
_exptl_absorpt_coefficient_mu 1.567
_exptl_absorpt_correction_T_max 0.889
_exptl_absorpt_correction_T_min 0.662
_exptl_absorpt_correction_type multi-scan
_exptl_absorpt_process_details '(SADABS; Sheldrick, 1996)'
_exptl_crystal_colour Colorless
_exptl_crystal_density_diffrn 2.040
_exptl_crystal_density_method 'not measured'
_exptl_crystal_description Plate
_exptl_crystal_F_000 532
_exptl_crystal_size_max 0.29
_exptl_crystal_size_mid 0.09
_exptl_crystal_size_min 0.08
_refine_diff_density_max 0.50
_refine_diff_density_min -0.46
_refine_ls_abs_structure_details 'ad (Flack & Schwarzenbach, 1988)'
_refine_ls_abs_structure_Flack 0.05(3)
_refine_ls_extinction_method none
_refine_ls_goodness_of_fit_ref 1.21
_refine_ls_hydrogen_treatment refxyz
_refine_ls_matrix_type full
_refine_ls_number_parameters 160
_refine_ls_number_reflns 1936
_refine_ls_number_restraints 11
_refine_ls_restrained_S_all 1.20
_refine_ls_R_factor_gt 0.048
_refine_ls_shift/su_max 0.011
_refine_ls_shift/su_mean 0.002
_refine_ls_structure_factor_coef Fsqd
_refine_ls_weighting_details 'calc w = 1/[\s^2^(Fo^2^)+(0.0243P)^2^+1.1167P] where P = (Fo^2^+2Fc^2^)/3'
_refine_ls_weighting_scheme calc
_refine_ls_wR_factor_gt 0.094
_refine_ls_wR_factor_ref 0.094
_reflns_number_gt 1914
_reflns_number_total 1936
_reflns_threshold_expression I>2\s(I)
_cod_data_source_file tk6102.cif
_cod_data_source_block I
_cod_depositor_comments
;
The following automatic conversions were performed:
'_symmetry_cell_setting' value 'Orthorhombic' changed to 'orthorhombic'
according to '/home/saulius/struct/CIF-dictionaries/cif_core.dic'
dictionary named 'cif_core.dic' version 2.4.1 from 2010-06-29.

Automatic conversion script
Id: cif_fix_enum 1527 2010-12-29 10:47:43Z saulius 

The following automatic conversions were performed:

'_symmetry_cell_setting' value 'Orthorhombic' changed to
'orthorhombic' according to
/home/saulius/struct/CIF-dictionaries/cif_core.dic dictionary named
'cif_core.dic' version 2.4.1 from
2010-06-29.

'_exptl_absorpt_correction_type' value 'Multi-scan'
changed to 'multi-scan' according to
/home/saulius/struct/CIF-dictionaries/cif_core.dic dictionary named
'cif_core.dic' version 2.4.1 from 2010-06-29.

Automatic conversion script
Id: cif_fix_values 1715 2011-07-08 13:25:40Z adriana 
;
_cod_original_cell_volume 856.4(2)
_cod_database_code 2202189
_cod_database_fobs_code 2202189

loop_
_symmetry_equiv_pos_as_xyz
'x, y, z'
'-x+1/2, -y, z+1/2'
'-x, y+1/2, -z+1/2'
'x+1/2, -y+1/2, -z'

loop_
_atom_site_label
_atom_site_fract_x
_atom_site_fract_y
_atom_site_fract_z
_atom_site_U_iso_or_equiv
_atom_site_adp_type
_atom_site_calc_flag
_atom_site_refinement_flags
_atom_site_occupancy
_atom_site_disorder_assembly
_atom_site_disorder_group
_atom_site_type_symbol
Mn1 0.59460(10) 0.33199(5) 0.44853(4) 0.0132(2) Uani d . 1 . . Mn
O1 0.4604(5) 0.4990(3) 0.3799(2) 0.0156(6) Uani d D 1 . . O
O2 0.2213(5) 0.3352(3) 0.4800(2) 0.0176(6) Uani d . 1 . . O
O3 -0.0829(6) 0.3704(3) 0.3897(2) 0.0236(7) Uani d . 1 . . O
O4 0.4665(5) 0.2358(3) 0.3166(2) 0.0182(7) Uani d . 1 . . O
O5 0.3837(6) 0.2248(2) 0.1576(2) 0.0210(7) Uani d . 1 . . O
O6 0.1039(8) 0.6292(3) 0.4979(2) 0.0329(8) Uani d D 1 . . O
O7 0.1345(6) 0.8052(3) 0.4082(3) 0.0310(9) Uani d . 1 . . O
O1w 0.6686(6) 0.4344(3) 0.5833(2) 0.0297(8) Uani d D 1 . . O
C1 0.2454(7) 0.4781(3) 0.3398(3) 0.0122(8) Uani d . 1 . . C
C2 0.1170(8) 0.3889(3) 0.4098(3) 0.0134(8) Uani d . 1 . . C
C3 0.2694(8) 0.4114(4) 0.2395(3) 0.0168(9) Uani d D 1 . . C
C4 0.3823(7) 0.2829(3) 0.2382(3) 0.0147(8) Uani d . 1 . . C
C5 0.1214(8) 0.6039(4) 0.3255(3) 0.0147(8) Uani d D 1 . . C
C6 0.1219(8) 0.6909(3) 0.4142(3) 0.0183(9) Uani d . 1 . . C
H1o 0.511(7) 0.572(2) 0.366(3) 0.019 Uiso d D 1 . . H
H6o 0.118(9) 0.678(4) 0.547(2) 0.039 Uiso d D 1 . . H
H1w1 0.668(7) 0.5150(10) 0.590(4) 0.036 Uiso d D 1 . . H
H1w2 0.789(5) 0.403(4) 0.605(4) 0.036 Uiso d D 1 . . H
H3a 0.142(3) 0.397(4) 0.215(3) 0.020 Uiso d D 1 . . H
H3b 0.346(5) 0.457(4) 0.200(2) 0.020 Uiso d D 1 . . H
H5a -0.017(2) 0.595(4) 0.316(3) 0.018 Uiso d D 1 . . H
H5b 0.179(5) 0.646(4) 0.278(2) 0.018 Uiso d D 1 . . H

loop_
_atom_site_aniso_label
_atom_site_aniso_U_11
_atom_site_aniso_U_22
_atom_site_aniso_U_33
_atom_site_aniso_U_12
_atom_site_aniso_U_13
_atom_site_aniso_U_23
Mn1 0.0111(3) 0.0133(2) 0.0153(3) 0.0006(3) -0.0022(3) 0.0035(2)
O1 0.008(2) 0.0130(10) 0.026(2) -0.0020(10) -0.00460(10) 0.0070(10)
O2 0.019(2) 0.0210(10) 0.0130(10) 0.0010(10) 0.0010(10) 0.0060(10)
O3 0.013(2) 0.030(2) 0.028(2) -0.0050(10) -0.001(2) 0.0050(10)
O4 0.023(2) 0.0150(10) 0.0170(10) 0.0040(10) -0.0050(10) 0.0010(10)
O5 0.029(2) 0.0180(10) 0.0170(10) 0.0100(10) -0.002(2) -0.0040(10)
O6 0.061(2) 0.0210(10) 0.017(2) 0.003(2) 0.004(2) -0.0050(10)
O7 0.042(3) 0.0140(10) 0.037(2) 0.0000(10) -0.007(2) -0.0030(10)
O1w 0.040(2) 0.0180(10) 0.031(2) 0.0060(10) -0.010(2) -0.0040(10)
C1 0.009(2) 0.011(2) 0.017(2) -0.001(2) 0.000(2) 0.0000(10)
C2 0.017(2) 0.0090(10) 0.014(2) 0.002(2) 0.005(2) -0.0010(10)
C3 0.017(2) 0.017(2) 0.017(2) 0.002(2) 0.000(2) 0.001(2)
C4 0.012(2) 0.016(2) 0.016(2) -0.004(2) 0.007(2) -0.002(2)
C5 0.013(2) 0.016(2) 0.015(2) 0.002(2) 0.001(2) -0.0010(10)
C6 0.012(2) 0.018(2) 0.025(2) 0.002(2) -0.001(2) -0.004(2)

loop_
_atom_type_symbol
_atom_type_description
_atom_type_scat_dispersion_real
_atom_type_scat_dispersion_imag
_atom_type_scat_source
C C 0.0033 0.0016 'International Tables Vol C Tables 4.2.6.8 and 6.1.1.4'
H H 0.0000 0.0000 'International Tables Vol C Tables 4.2.6.8 and 6.1.1.4'
O O 0.0106 0.0060 'International Tables Vol C Tables 4.2.6.8 and 6.1.1.4'
Mn Mn 0.3368 0.7283 'International Tables Vol C Tables 4.2.6.8 and 6.1.1.4'

loop_
_geom_angle_atom_site_label_1
_geom_angle_atom_site_label_2
_geom_angle_atom_site_label_3
_geom_angle_site_symmetry_1
_geom_angle_site_symmetry_3
_geom_angle
_geom_angle_publ_flag
O1 Mn1 O2 . . 72.40(10) yes
O1 Mn1 O2 . 4_556 178.40(10) yes
O1 Mn1 O3 . 1_655 91.60(10) yes
O1 Mn1 O4 . . 83.50(10) yes
O1 Mn1 O1w . . 92.40(10) yes
O2 Mn1 O2 4_556 . 106.15(9) yes
O2 Mn1 O1w 4_556 . 87.10(10) yes
O2 Mn1 O4 4_556 . 96.90(10) yes
O3 Mn1 O2 1_655 . 163.60(10) yes
O3 Mn1 O2 1_655 4_556 89.90(10) yes
O3 Mn1 O4 1_655 . 95.90(10) yes
O3 Mn1 O1w 1_655 . 92.00(10) yes
O4 Mn1 O2 . . 79.20(10) yes
O1w Mn1 O2 . . 92.20(10) yes
O1w Mn1 O4 . . 171.20(10) yes
C1 O1 Mn1 . . 112.7(2) no
C2 O2 Mn1 . 4_456 121.6(3) no
C2 O2 Mn1 . . 110.7(3) no
Mn1 O2 Mn1 4_456 . 115.00(10) no
C2 O3 Mn1 . 1_455 145.5(3) no
C4 O4 Mn1 . . 129.9(2) no
O1 C1 C5 . . 111.3(3) no
O1 C1 C3 . . 108.8(3) no
C5 C1 C3 . . 109.0(3) no
O1 C1 C2 . . 108.3(3) no
C5 C1 C2 . . 110.8(3) no
C3 C1 C2 . . 108.5(3) no
O3 C2 O2 . . 124.8(4) no
O3 C2 C1 . . 116.4(3) no
O2 C2 C1 . . 118.8(4) no
C4 C3 C1 . . 117.3(3) no
O5 C4 O4 . . 122.5(4) no
O5 C4 C3 . . 116.6(4) no
O4 C4 C3 . . 120.9(3) no
C6 C5 C1 . . 114.7(3) no
O7 C6 O6 . . 123.6(4) no
O7 C6 C5 . . 123.2(4) no
O6 C6 C5 . . 113.2(3) no

loop_
_geom_bond_atom_site_label_1
_geom_bond_atom_site_label_2
_geom_bond_site_symmetry_2
_geom_bond_distance
_geom_bond_publ_flag
Mn1 O1 . 2.139(3) yes
Mn1 O2 . 2.292(3) yes
Mn1 O2 4_556 2.142(3) yes
Mn1 O3 1_655 2.140(4) yes
Mn1 O4 . 2.195(3) yes
Mn1 O1w . 2.166(3) yes
O1 C1 . 1.423(5) no
O2 C2 . 1.272(5) no
O3 C2 . 1.251(6) no
O4 C4 . 1.278(5) no
O5 C4 . 1.251(4) no
O6 C6 . 1.311(5) no
O7 C6 . 1.201(5) no
C1 C2 . 1.540(5) no
C1 C3 . 1.536(5) no
C1 C5 . 1.526(5) no
C3 C4 . 1.508(6) no
C5 C6 . 1.509(5) no
O1 H1o . 0.850(10) no
O6 H6o . 0.850(10) no
O1w H1w1 . 0.850(10) no
O1w H1w2 . 0.850(10) no
C3 H3a . 0.850(10) no
C3 H3b . 0.850(10) no
C5 H5a . 0.850(10) no
C5 H5b . 0.850(10) no

loop_
_geom_hbond_atom_site_label_D
_geom_hbond_atom_site_label_H
_geom_hbond_atom_site_label_A
_geom_hbond_site_symmetry_A
_geom_hbond_distance_DH
_geom_hbond_distance_HA
_geom_hbond_distance_DA
_geom_hbond_angle_DHA
_geom_hbond_publ_flag
O1 H1o O5 3_655 0.85 1.75 2.594(4) 178 yes
O6 H6o O5 2_565 0.85 1.81 2.652(4) 173 yes
O1w H1w2 O4 4_556 0.85 2.10 2.871(4) 152 yes
O1w H1w1 O7 4_566 0.85 1.90 2.737(4) 172 yes

loop_
_geom_torsion_atom_site_label_1
_geom_torsion_atom_site_label_2
_geom_torsion_atom_site_label_3
_geom_torsion_atom_site_label_4
_geom_torsion_site_symmetry_1
_geom_torsion_site_symmetry_4
_geom_torsion
_geom_torsion_publ_flag
O3 Mn1 O1 C1 1_655 . 139.7(2) no
O2 Mn1 O1 C1 4_556 . -60(4) no
O1w Mn1 O1 C1 . . -128.3(3) no
O4 Mn1 O1 C1 . . 44.0(2) no
O2 Mn1 O1 C1 . . -36.7(2) no
O1 Mn1 O2 C2 . . 30.7(2) no
O3 Mn1 O2 C2 1_655 . 17.9(5) no
O2 Mn1 O2 C2 4_556 . -150.0(3) no
O1w Mn1 O2 C2 . . 122.5(2) no
O4 Mn1 O2 C2 . . -55.9(2) no
O1 Mn1 O2 Mn1 . 4_456 173.17(16) no
O3 Mn1 O2 Mn1 1_655 4_456 160.4(3) no
O2 Mn1 O2 Mn1 4_556 4_456 -7.48(7) no
O1w Mn1 O2 Mn1 . 4_456 -95.05(14) no
O4 Mn1 O2 Mn1 . 4_456 86.63(13) no
O1 Mn1 O4 C4 . . 7.5(4) no
O3 Mn1 O4 C4 1_655 . -83.5(4) no
O2 Mn1 O4 C4 4_556 . -174.1(4) no
O1w Mn1 O4 C4 . . 69.7(9) no
O2 Mn1 O4 C4 . . 80.7(4) no
Mn1 O1 C1 C5 . . 159.5(3) no
Mn1 O1 C1 C3 . . -80.3(3) no
Mn1 O1 C1 C2 . . 37.5(3) no
Mn1 O3 C2 O2 1_455 . 34.7(7) no
Mn1 O3 C2 C1 1_455 . -148.8(3) no
Mn1 O2 C2 O3 4_456 . 16.5(5) no
Mn1 O2 C2 O3 . . 156.1(3) no
Mn1 O2 C2 C1 4_456 . -160.0(2) no
Mn1 O2 C2 C1 . . -20.4(4) no
O1 C1 C2 O3 . . 173.7(3) no
C5 C1 C2 O3 . . 51.4(4) no
C3 C1 C2 O3 . . -68.3(4) no
O1 C1 C2 O2 . . -9.6(4) no
C5 C1 C2 O2 . . -131.9(4) no
C3 C1 C2 O2 . . 108.4(4) no
O1 C1 C3 C4 . . 60.2(5) no
C5 C1 C3 C4 . . -178.3(4) no
C2 C1 C3 C4 . . -57.5(5) no
Mn1 O4 C4 O5 . . 155.5(3) no
Mn1 O4 C4 C3 . . -26.2(6) no
C1 C3 C4 O5 . . 174.1(4) no
C1 C3 C4 O4 . . -4.3(6) no
O1 C1 C5 C6 . . -49.4(5) no
C3 C1 C5 C6 . . -169.4(4) no
C2 C1 C5 C6 . . 71.2(4) no
C1 C5 C6 O7 . . 143.1(5) no
C1 C5 C6 O6 . . -37.9(6) no
